data_1571742
loop_
_publ_author_name
'Zhu, Mengjie'
'Wang, Puzhao'
'Wu, Zhengqiu'
'Zhong, Yangfa'
'Su, Laiman'
'Xin, Yuquan'
'Spokoyny, Alexander M.'
'Zou, Chao'
'Mu, Xin'

_publ_section_title
;
 A Pd-catalyzed route to carborane-fused boron heterocycles.
;
_journal_issue 27
_journal_name_full 'Chemical science'
_journal_page_first 10392
_journal_page_last 10401
_journal_paper_doi 10.1039/d4sc02214a
_journal_volume 15
_journal_year 2024
_chemical_formula_moiety 'C H2 Cl2, C22 H22 B10 N4'
_chemical_formula_sum 'C23 H24 B10 Cl2 N4'
_chemical_formula_weight 535.46
_space_group_crystal_system triclinic
_space_group_IT_number 2
_space_group_name_Hall '-P 1'
_space_group_name_H-M_alt 'P -1'
_atom_sites_solution_hydrogens geom
_atom_sites_solution_primary dual
_audit_creation_date 2023-11-26
_audit_creation_method
;
Olex2 1.5
(compiled 2022.04.07 svn.rca3783a0 for OlexSys, GUI svn.r6498)
;
_audit_update_record
;
2024-01-04 deposited with the CCDC.	2024-05-28 downloaded from the CCDC.
;
_cell_angle_alpha 108.262(2)
_cell_angle_beta 111.1410(10)
_cell_angle_gamma 90.935(2)
_cell_formula_units_Z 2
_cell_length_a 9.9546(4)
_cell_length_b 11.4754(5)
_cell_length_c 13.4220(6)
_cell_measurement_reflns_used 9958
_cell_measurement_temperature 193.00
_cell_measurement_theta_max 30.49
_cell_measurement_theta_min 2.74
_cell_volume 1343.46(10)
_computing_cell_refinement 'SAINT V8.40B (Bruker, 2019)'
_computing_data_collection 'APEX5 V2023.9-2 (Bruker, 2023)'
_computing_data_reduction 'SAINT V8.40B (Bruker, 2019)'
_computing_molecular_graphics 'Olex2 1.5 (Dolomanov et al., 2009)'
_computing_publication_material 'Olex2 1.5 (Dolomanov et al., 2009)'
_computing_structure_refinement 'SHELXL 2019/3 (Sheldrick, 2015)'
_computing_structure_solution 'SHELXT 2018/2 (Sheldrick, 2018)'
_diffrn_ambient_temperature 193.00
_diffrn_detector CPAD
_diffrn_detector_area_resol_mean 7.41
_diffrn_detector_type 'Bruker PHOTON II'
_diffrn_measured_fraction_theta_full 0.997
_diffrn_measured_fraction_theta_max 0.991
_diffrn_measurement_device 'four-circle diffractometer'
_diffrn_measurement_device_type 'Bruker D8 VENTURE TXS PHOTON II'
_diffrn_measurement_method '\w and \f shutterless scans'
_diffrn_measurement_specimen_support 'nylon loop'
_diffrn_radiation_monochromator 'Helios Multi-layer Optic'
_diffrn_radiation_probe x-ray
_diffrn_radiation_type MoK\a
_diffrn_radiation_wavelength 0.71073
_diffrn_reflns_av_R_equivalents 0.0649
_diffrn_reflns_av_unetI/netI 0.0398
_diffrn_reflns_Laue_measured_fraction_full 0.997
_diffrn_reflns_Laue_measured_fraction_max 0.991
_diffrn_reflns_limit_h_max 13
_diffrn_reflns_limit_h_min -14
_diffrn_reflns_limit_k_max 16
_diffrn_reflns_limit_k_min -16
_diffrn_reflns_limit_l_max 19
_diffrn_reflns_limit_l_min -19
_diffrn_reflns_number 52039
_diffrn_reflns_point_group_measured_fraction_full 0.997
_diffrn_reflns_point_group_measured_fraction_max 0.991
_diffrn_reflns_theta_full 25.242
_diffrn_reflns_theta_max 30.503
_diffrn_reflns_theta_min 2.080
_diffrn_source TXS
_diffrn_source_current 1.4
_diffrn_source_power 0.07
_diffrn_source_type 'Rotaing Anode'
_diffrn_source_voltage 50.0
_diffrn_standards_number 0
_exptl_absorpt_coefficient_mu 0.265
_exptl_absorpt_correction_T_max 0.7461
_exptl_absorpt_correction_T_min 0.7111
_exptl_absorpt_correction_type multi-scan
_exptl_absorpt_process_details
;
SADABS-2016/2 (Bruker,2016/2) was used for absorption correction.
wR2(int) was 0.1006 before and 0.0598 after correction.
The Ratio of minimum to maximum transmission is 0.9531.
The \l/2 correction factor is Not present.
;
_exptl_crystal_density_diffrn 1.324
_exptl_crystal_description block
_exptl_crystal_F_000 548
_exptl_crystal_size_max 0.13
_exptl_crystal_size_mid 0.11
_exptl_crystal_size_min 0.09
_refine_diff_density_max 0.460
_refine_diff_density_min -0.471
_refine_diff_density_rms 0.054
_refine_ls_extinction_method none
_refine_ls_goodness_of_fit_ref 1.065
_refine_ls_hydrogen_treatment constr
_refine_ls_matrix_type full
_refine_ls_number_parameters 380
_refine_ls_number_reflns 8123
_refine_ls_number_restraints 3
_refine_ls_restrained_S_all 1.065
_refine_ls_R_factor_all 0.0662
_refine_ls_R_factor_gt 0.0452
_refine_ls_shift/su_max 0.000
_refine_ls_shift/su_mean 0.000
_refine_ls_structure_factor_coef Fsqd
_refine_ls_weighting_details 'w=1/[\s^2^(Fo^2^)+(0.0665P)^2^+0.4484P] where P=(Fo^2^+2Fc^2^)/3'
_refine_ls_weighting_scheme calc
_refine_ls_wR_factor_gt 0.1220
_refine_ls_wR_factor_ref 0.1386
_reflns_Friedel_coverage 0.000
_reflns_number_gt 6313
_reflns_number_total 8123
_reflns_threshold_expression 'I > 2\s(I)'
_cod_data_source_file d4sc02214a2.cif
_cod_data_source_block mo_20231125_zh_zhwz228948_0m
_cod_depositor_comments
;
The following automatic conversions were performed:

data item '_diffrn_radiation_probe' value 'X-ray' was changed to
'x-ray' in accordance with the
/home/data/users/saulius/crontab/automatic-downloads/rss-feeds/RSC/lib/dictionaries/cif_core.dic
dictionary named 'cif_core.dic' version 2.4.2 last updated on
2011-04-26.

Automatic conversion script
Id: cif_fix_values 8170 2020-07-09 18:12:32Z antanas 

 Adding full bibliography for 1571739--1571749.cif.
;
_cod_database_code 1571742
_shelx_shelxl_version_number 2019/3
_shelx_space_group_comment
;
The symmetry employed for this shelxl refinement is uniquely defined
by the following loop, which should always be used as a source of
symmetry information in preference to the above space-group names.
They are only intended as comments.
;
_shelx_estimated_absorpt_t_max 0.977
_shelx_estimated_absorpt_t_min 0.966
_olex2_refinement_description
;
1. Fixed Uiso
 At 1.2 times of:
  All B(H) groups, All C(H) groups, All C(H,H) groups, All N(H) groups
2. Same fragment restrains
{Cl1A, Cl2A, C23A} sigma for 1-2: 0.02, 1-3: 0.02
as in
{Cl1, Cl2, C23}
3. Others
 Sof(Cl1A)=Sof(Cl2A)=Sof(C23A)=Sof(H23C)=Sof(H23D)=1-FVAR(1)
 Sof(Cl1)=Sof(Cl2)=Sof(C23)=Sof(H23A)=Sof(H23B)=FVAR(1)
4.a Secondary CH2 refined with riding coordinates:
 C23(H23A,H23B), C23A(H23C,H23D)
4.b Aromatic/amide H refined with riding coordinates:
 N3(H3), C3(H3A), C7(H7), C8(H8), C12(H12), C13(H13), C14(H14), C15(H15),
 C18(H18), C19(H19), C20(H20), C21(H21)
4.c Boron cage BH refined with riding coordinates:
 C9(H9), C10(H10), B3(H3B), B4(H4), B5(H5), B6(H6), B7(H7A), B8(H8A), B9(H9A),
 B10(H10A)
;
_olex2_submission_special_instructions 'No special instructions were received'
_site XU

loop_
_space_group_symop_operation_xyz
'x, y, z'
'-x, -y, -z'

loop_
_atom_site_label
_atom_site_type_symbol
_atom_site_fract_x
_atom_site_fract_y
_atom_site_fract_z
_atom_site_U_iso_or_equiv
_atom_site_adp_type
_atom_site_occupancy
_atom_site_site_symmetry_order
_atom_site_calc_flag
_atom_site_refinement_flags_posn
_atom_site_refinement_flags_adp
_atom_site_refinement_flags_occupancy
_atom_site_disorder_assembly
_atom_site_disorder_group
Cl1 Cl 0.7795(3) 0.2372(4) 0.91655(18) 0.0476(4) Uani 0.640(7) 1 d D . P A 1
Cl2 Cl 0.88793(18) 0.2660(2) 0.75049(19) 0.0559(5) Uani 0.640(7) 1 d D . P A 1
C23 C 0.7808(4) 0.1680(3) 0.7782(3) 0.0442(9) Uani 0.640(7) 1 d D . P A 1
H23A H 0.819546 0.088309 0.772333 0.053 Uiso 0.640(7) 1 calc R U P A 1
H23B H 0.680004 0.150545 0.720707 0.053 Uiso 0.640(7) 1 calc R U P A 1
Cl1A Cl 0.7877(6) 0.2188(8) 0.9184(4) 0.0701(18) Uani 0.360(7) 1 d D . P A 2
Cl2A Cl 0.8685(6) 0.2372(7) 0.7332(5) 0.0886(13) Uani 0.360(7) 1 d D . P A 2
C23A C 0.8668(7) 0.1573(5) 0.8232(5) 0.0408(15) Uani 0.360(7) 1 d D . P A 2
H23C H 0.815675 0.072087 0.775690 0.049 Uiso 0.360(7) 1 calc R U P A 2
H23D H 0.968723 0.150293 0.866464 0.049 Uiso 0.360(7) 1 calc R U P A 2
N1 N 0.80914(19) 0.86627(13) 0.65759(16) 0.0504(4) Uani 1 1 d . . . . .
N2 N 0.50194(16) 0.32429(12) 0.66975(12) 0.0377(3) Uani 1 1 d . . . . .
N3 N 0.63535(13) 0.24145(10) 0.45947(9) 0.0249(2) Uani 1 1 d . . . . .
H3 H 0.573921 0.216248 0.484543 0.030 Uiso 1 1 calc R U . . .
N4 N 0.58445(11) 0.21889(10) 0.17760(9) 0.0213(2) Uani 1 1 d . . . . .
C1 C 0.78195(17) 0.76077(13) 0.62767(14) 0.0331(3) Uani 1 1 d . . . . .
C2 C 0.74879(14) 0.62783(12) 0.58797(11) 0.0254(3) Uani 1 1 d . . . . .
C3 C 0.67418(14) 0.57010(12) 0.63351(11) 0.0236(2) Uani 1 1 d . . . . .
H3A H 0.646798 0.618318 0.692969 0.028 Uiso 1 1 calc R U . . .
C4 C 0.63965(13) 0.44159(11) 0.59189(10) 0.0218(2) Uani 1 1 d . . . . .
C5 C 0.56250(15) 0.38052(12) 0.63793(11) 0.0260(3) Uani 1 1 d . . . . .
C6 C 0.67749(14) 0.36662(11) 0.50208(10) 0.0216(2) Uani 1 1 d . . . . .
C7 C 0.75561(16) 0.42805(12) 0.45960(11) 0.0275(3) Uani 1 1 d . . . . .
H7 H 0.785398 0.380719 0.401243 0.033 Uiso 1 1 calc R U . . .
C8 C 0.78975(16) 0.55514(13) 0.50077(12) 0.0290(3) Uani 1 1 d . . . . .
H8 H 0.841608 0.594247 0.469914 0.035 Uiso 1 1 calc R U . . .
C9 C 0.86590(14) -0.00459(12) 0.31048(11) 0.0249(3) Uani 1 1 d . . . . .
H9 H 0.982731 -0.015103 0.326394 0.030 Uiso 1 1 calc R U . . .
C10 C 0.60115(15) -0.10975(11) 0.24693(11) 0.0249(3) Uani 1 1 d . . . . .
H10 H 0.523969 -0.196983 0.217090 0.030 Uiso 1 1 calc R U . . .
C11 C 0.67165(14) 0.31622(11) 0.17672(10) 0.0224(2) Uani 1 1 d . . . . .
C12 C 0.82073(15) 0.33268(13) 0.19989(12) 0.0274(3) Uani 1 1 d . . . . .
H12 H 0.878962 0.271271 0.216750 0.033 Uiso 1 1 calc R U . . .
C13 C 0.88136(17) 0.44111(14) 0.19760(14) 0.0337(3) Uani 1 1 d . . . . .
H13 H 0.982941 0.454637 0.215075 0.040 Uiso 1 1 calc R U . . .
C14 C 0.79621(18) 0.53104(15) 0.17011(14) 0.0370(3) Uani 1 1 d . . . . .
H14 H 0.840588 0.604674 0.169623 0.044 Uiso 1 1 calc R U . . .
C15 C 0.64874(17) 0.51348(13) 0.14380(13) 0.0326(3) Uani 1 1 d . . . . .
H15 H 0.590621 0.573743 0.123781 0.039 Uiso 1 1 calc R U . . .
C16 C 0.58573(15) 0.40575(12) 0.14695(11) 0.0246(3) Uani 1 1 d . . . . .
C17 C 0.43838(14) 0.36025(12) 0.12357(10) 0.0234(2) Uani 1 1 d . . . . .
C18 C 0.30737(16) 0.40792(13) 0.08855(12) 0.0295(3) Uani 1 1 d . . . . .
H18 H 0.306598 0.486537 0.078995 0.035 Uiso 1 1 calc R U . . .
C19 C 0.17968(16) 0.33894(15) 0.06821(12) 0.0335(3) Uani 1 1 d . . . . .
H19 H 0.090221 0.370678 0.045661 0.040 Uiso 1 1 calc R U . . .
C20 C 0.18128(15) 0.22241(15) 0.08063(13) 0.0333(3) Uani 1 1 d . . . . .
H20 H 0.091907 0.175384 0.064601 0.040 Uiso 1 1 calc R U . . .
C21 C 0.30982(14) 0.17342(13) 0.11574(11) 0.0278(3) Uani 1 1 d . . . . .
H21 H 0.309049 0.093614 0.122809 0.033 Uiso 1 1 calc R U . . .
C22 C 0.44009(13) 0.24467(11) 0.14033(10) 0.0214(2) Uani 1 1 d . . . . .
B1 B 0.67366(15) 0.13978(12) 0.37876(11) 0.0210(3) Uani 1 1 d . . . . .
B2 B 0.63875(15) 0.12274(12) 0.22935(11) 0.0197(2) Uani 1 1 d . . . . .
B3 B 0.58926(16) -0.04054(13) 0.14937(12) 0.0238(3) Uani 1 1 d . . . . .
H3B H 0.511085 -0.076093 0.058421 0.029 Uiso 1 1 calc R U . . .
B4 B 0.53177(15) 0.02635(13) 0.26390(12) 0.0220(3) Uani 1 1 d . . . . .
H4 H 0.414602 0.035534 0.247726 0.026 Uiso 1 1 calc R U . . .
B5 B 0.64410(17) -0.01203(13) 0.38321(12) 0.0244(3) Uani 1 1 d . . . . .
H5 H 0.601190 -0.028509 0.444890 0.029 Uiso 1 1 calc R U . . .
B6 B 0.82344(16) 0.05849(14) 0.42618(12) 0.0253(3) Uani 1 1 d . . . . .
H6 H 0.902965 0.089726 0.516659 0.030 Uiso 1 1 calc R U . . .
B7 B 0.82107(15) 0.14185(13) 0.33439(12) 0.0224(3) Uani 1 1 d . . . . .
H7A H 0.899426 0.228727 0.365727 0.027 Uiso 1 1 calc R U . . .
B8 B 0.76893(16) 0.03233(13) 0.19279(12) 0.0235(3) Uani 1 1 d . . . . .
H8A H 0.813371 0.047060 0.131282 0.028 Uiso 1 1 calc R U . . .
B9 B 0.73797(17) -0.11650(14) 0.19981(13) 0.0270(3) Uani 1 1 d . . . . .
H9A H 0.759962 -0.201224 0.141827 0.032 Uiso 1 1 calc R U . . .
B10 B 0.77140(17) -0.10049(14) 0.34334(13) 0.0270(3) Uani 1 1 d . . . . .
H10A H 0.814431 -0.174698 0.378827 0.032 Uiso 1 1 calc R U . . .

loop_
_atom_site_aniso_label
_atom_site_aniso_U_11
_atom_site_aniso_U_22
_atom_site_aniso_U_33
_atom_site_aniso_U_23
_atom_site_aniso_U_13
_atom_site_aniso_U_12
Cl1 0.0423(7) 0.0604(8) 0.0305(6) 0.0025(5) 0.0145(5) 0.0022(5)
Cl2 0.0378(5) 0.0648(7) 0.0647(8) 0.0292(6) 0.0142(5) -0.0119(6)
C23 0.051(2) 0.0331(13) 0.0505(18) 0.0083(12) 0.0275(17) -0.0014(12)
Cl1A 0.0412(16) 0.082(3) 0.067(2) -0.0086(15) 0.0283(14) -0.0148(17)
Cl2A 0.113(3) 0.127(3) 0.075(2) 0.061(2) 0.065(2) 0.078(2)
C23A 0.040(3) 0.039(3) 0.037(3) -0.0004(19) 0.020(2) -0.001(2)
N1 0.0590(9) 0.0232(6) 0.0760(11) 0.0058(7) 0.0435(9) 0.0004(6)
N2 0.0500(8) 0.0291(6) 0.0432(7) 0.0114(5) 0.0293(6) 0.0028(6)
N3 0.0346(6) 0.0180(5) 0.0260(5) 0.0045(4) 0.0185(5) 0.0031(4)
N4 0.0236(5) 0.0198(5) 0.0226(5) 0.0086(4) 0.0100(4) 0.0054(4)
C1 0.0357(7) 0.0237(7) 0.0433(8) 0.0062(6) 0.0235(6) 0.0025(5)
C2 0.0289(6) 0.0174(6) 0.0285(6) 0.0041(5) 0.0126(5) 0.0020(5)
C3 0.0266(6) 0.0204(6) 0.0220(6) 0.0035(5) 0.0106(5) 0.0045(5)
C4 0.0251(6) 0.0208(6) 0.0199(5) 0.0055(4) 0.0104(4) 0.0040(4)
C5 0.0329(6) 0.0207(6) 0.0251(6) 0.0044(5) 0.0148(5) 0.0056(5)
C6 0.0258(6) 0.0196(6) 0.0192(5) 0.0052(4) 0.0097(4) 0.0047(4)
C7 0.0379(7) 0.0223(6) 0.0263(6) 0.0053(5) 0.0195(6) 0.0044(5)
C8 0.0370(7) 0.0239(6) 0.0327(7) 0.0094(5) 0.0209(6) 0.0035(5)
C9 0.0260(6) 0.0218(6) 0.0293(6) 0.0103(5) 0.0118(5) 0.0084(5)
C10 0.0318(6) 0.0165(5) 0.0263(6) 0.0061(5) 0.0121(5) 0.0042(5)
C11 0.0294(6) 0.0202(6) 0.0205(5) 0.0079(4) 0.0120(5) 0.0053(5)
C12 0.0293(6) 0.0282(7) 0.0325(7) 0.0145(5) 0.0169(5) 0.0076(5)
C13 0.0341(7) 0.0334(7) 0.0414(8) 0.0170(6) 0.0198(6) 0.0027(6)
C14 0.0442(8) 0.0291(7) 0.0462(9) 0.0195(7) 0.0215(7) 0.0015(6)
C15 0.0413(8) 0.0260(7) 0.0380(7) 0.0179(6) 0.0177(6) 0.0086(6)
C16 0.0318(6) 0.0226(6) 0.0226(6) 0.0090(5) 0.0130(5) 0.0080(5)
C17 0.0293(6) 0.0217(6) 0.0204(5) 0.0077(5) 0.0103(5) 0.0081(5)
C18 0.0358(7) 0.0285(7) 0.0259(6) 0.0116(5) 0.0113(5) 0.0145(6)
C19 0.0291(7) 0.0398(8) 0.0296(7) 0.0119(6) 0.0086(5) 0.0141(6)
C20 0.0242(6) 0.0389(8) 0.0319(7) 0.0105(6) 0.0067(5) 0.0046(6)
C21 0.0267(6) 0.0274(6) 0.0257(6) 0.0080(5) 0.0071(5) 0.0032(5)
C22 0.0253(6) 0.0207(6) 0.0179(5) 0.0055(4) 0.0087(4) 0.0065(4)
B1 0.0266(6) 0.0169(6) 0.0202(6) 0.0056(5) 0.0105(5) 0.0040(5)
B2 0.0221(6) 0.0176(6) 0.0202(6) 0.0060(5) 0.0094(5) 0.0033(5)
B3 0.0297(7) 0.0179(6) 0.0222(6) 0.0044(5) 0.0103(5) 0.0036(5)
B4 0.0257(6) 0.0175(6) 0.0237(6) 0.0067(5) 0.0107(5) 0.0042(5)
B5 0.0326(7) 0.0185(6) 0.0252(7) 0.0087(5) 0.0135(6) 0.0057(5)
B6 0.0278(7) 0.0241(7) 0.0235(6) 0.0092(5) 0.0084(5) 0.0056(5)
B7 0.0248(6) 0.0186(6) 0.0240(6) 0.0067(5) 0.0099(5) 0.0058(5)
B8 0.0285(7) 0.0194(6) 0.0250(6) 0.0064(5) 0.0140(5) 0.0075(5)
B9 0.0333(7) 0.0198(6) 0.0294(7) 0.0073(6) 0.0145(6) 0.0083(6)
B10 0.0318(7) 0.0214(7) 0.0306(7) 0.0116(6) 0.0128(6) 0.0080(6)

loop_
_atom_type_symbol
_atom_type_description
_atom_type_scat_dispersion_real
_atom_type_scat_dispersion_imag
_atom_type_scat_source
C C 0.0033 0.0016 'International Tables Vol C Tables 4.2.6.8 and 6.1.1.4'
H H 0.0000 0.0000 'International Tables Vol C Tables 4.2.6.8 and 6.1.1.4'
B B 0.0013 0.0007 'International Tables Vol C Tables 4.2.6.8 and 6.1.1.4'
Cl Cl 0.1484 0.1585 'International Tables Vol C Tables 4.2.6.8 and 6.1.1.4'
N N 0.0061 0.0033 'International Tables Vol C Tables 4.2.6.8 and 6.1.1.4'

loop_
_geom_angle_atom_site_label_1
_geom_angle_atom_site_label_2
_geom_angle_atom_site_label_3
_geom_angle
_geom_angle_site_symmetry_1
_geom_angle_site_symmetry_3
_geom_angle_publ_flag
Cl1 C23 H23A 109.5 . . ?
Cl1 C23 H23B 109.5 . . ?
Cl2 C23 Cl1 110.8(2) . . ?
Cl2 C23 H23A 109.5 . . ?
Cl2 C23 H23B 109.5 . . ?
H23A C23 H23B 108.1 . . ?
Cl1A C23A Cl2A 117.0(4) . . ?
Cl1A C23A H23C 108.0 . . ?
Cl1A C23A H23D 108.0 . . ?
Cl2A C23A H23C 108.0 . . ?
Cl2A C23A H23D 108.0 . . ?
H23C C23A H23D 107.3 . . ?
C6 N3 H3 114.0 . . ?
C6 N3 B1 132.04(11) . . ?
B1 N3 H3 114.0 . . ?
C11 N4 C22 106.43(10) . . ?
C11 N4 B2 125.79(10) . . ?
C22 N4 B2 126.78(11) . . ?
N1 C1 C2 178.72(17) . . ?
C3 C2 C1 120.70(12) . . ?
C3 C2 C8 119.38(12) . . ?
C8 C2 C1 119.90(12) . . ?
C2 C3 H3A 120.1 . . ?
C2 C3 C4 119.87(11) . . ?
C4 C3 H3A 120.1 . . ?
C3 C4 C5 120.56(11) . . ?
C3 C4 C6 121.57(12) . . ?
C6 C4 C5 117.86(11) . . ?
N2 C5 C4 175.30(14) . . ?
N3 C6 C4 119.96(11) . . ?
N3 C6 C7 123.03(11) . . ?
C7 C6 C4 116.99(11) . . ?
C6 C7 H7 119.3 . . ?
C8 C7 C6 121.40(12) . . ?
C8 C7 H7 119.3 . . ?
C2 C8 H8 119.6 . . ?
C7 C8 C2 120.75(13) . . ?
C7 C8 H8 119.6 . . ?
B6 C9 H9 117.2 . . ?
B6 C9 B7 62.78(8) . . ?
B6 C9 B8 115.86(9) . . ?
B7 C9 H9 117.6 . . ?
B7 C9 B8 63.37(8) . . ?
B8 C9 H9 117.0 . . ?
B9 C9 H9 117.3 . . ?
B9 C9 B6 115.59(11) . . ?
B9 C9 B7 115.00(10) . . ?
B9 C9 B8 62.52(9) . . ?
B10 C9 H9 117.3 . . ?
B10 C9 B6 62.71(9) . . ?
B10 C9 B7 114.82(10) . . ?
B10 C9 B8 115.57(11) . . ?
B10 C9 B9 63.49(9) . . ?
B3 C10 H10 116.9 . . ?
B3 C10 B5 115.94(10) . . ?
B4 C10 H10 117.7 . . ?
B4 C10 B3 63.27(8) . . ?
B4 C10 B5 63.00(8) . . ?
B5 C10 H10 117.4 . . ?
B9 C10 H10 117.7 . . ?
B9 C10 B3 62.49(9) . . ?
B9 C10 B4 114.58(10) . . ?
B9 C10 B5 114.99(11) . . ?
B9 C10 B10 63.40(9) . . ?
B10 C10 H10 117.4 . . ?
B10 C10 B3 115.71(11) . . ?
B10 C10 B4 114.75(10) . . ?
B10 C10 B5 62.38(9) . . ?
N4 C11 C16 109.90(11) . . ?
C12 C11 N4 130.00(12) . . ?
C12 C11 C16 120.10(12) . . ?
C11 C12 H12 120.9 . . ?
C13 C12 C11 118.24(13) . . ?
C13 C12 H12 120.9 . . ?
C12 C13 H13 119.3 . . ?
C12 C13 C14 121.50(14) . . ?
C14 C13 H13 119.3 . . ?
C13 C14 H14 119.8 . . ?
C15 C14 C13 120.45(14) . . ?
C15 C14 H14 119.8 . . ?
C14 C15 H15 120.5 . . ?
C14 C15 C16 119.01(13) . . ?
C16 C15 H15 120.5 . . ?
C11 C16 C17 106.90(11) . . ?
C15 C16 C11 120.64(13) . . ?
C15 C16 C17 132.46(12) . . ?
C18 C17 C16 132.43(13) . . ?
C18 C17 C22 120.58(13) . . ?
C22 C17 C16 106.99(11) . . ?
C17 C18 H18 120.5 . . ?
C19 C18 C17 118.94(13) . . ?
C19 C18 H18 120.5 . . ?
C18 C19 H19 119.9 . . ?
C18 C19 C20 120.24(13) . . ?
C20 C19 H19 119.9 . . ?
C19 C20 H20 119.1 . . ?
C21 C20 C19 121.88(14) . . ?
C21 C20 H20 119.1 . . ?
C20 C21 H21 120.9 . . ?
C20 C21 C22 118.16(13) . . ?
C22 C21 H21 120.9 . . ?
N4 C22 C17 109.63(11) . . ?
C21 C22 N4 130.22(12) . . ?
C21 C22 C17 120.10(11) . . ?
N3 B1 B2 125.70(10) . . ?
N3 B1 B4 119.10(11) . . ?
N3 B1 B5 116.18(10) . . ?
N3 B1 B6 121.99(11) . . ?
N3 B1 B7 128.85(11) . . ?
B4 B1 B2 59.05(8) . . ?
B4 B1 B5 59.93(8) . . ?
B4 B1 B6 106.32(9) . . ?
B5 B1 B2 107.31(9) . . ?
B5 B1 B6 58.79(8) . . ?
B6 B1 B2 107.51(9) . . ?
B7 B1 B2 59.85(7) . . ?
B7 B1 B4 106.02(9) . . ?
B7 B1 B5 106.27(9) . . ?
B7 B1 B6 59.61(8) . . ?
N4 B2 B1 123.97(10) . . ?
N4 B2 B3 122.31(10) . . ?
N4 B2 B4 125.08(10) . . ?
N4 B2 B7 122.74(10) . . ?
N4 B2 B8 120.88(10) . . ?
B3 B2 B1 106.47(9) . . ?
B3 B2 B7 106.17(9) . . ?
B4 B2 B1 58.54(8) . . ?
B4 B2 B3 59.66(8) . . ?
B4 B2 B7 104.10(9) . . ?
B7 B2 B1 57.93(7) . . ?
B8 B2 B1 106.33(9) . . ?
B8 B2 B3 59.22(8) . . ?
B8 B2 B4 105.97(9) . . ?
B8 B2 B7 60.02(8) . . ?
C10 B3 B2 105.16(9) . . ?
C10 B3 H3B 124.9 . . ?
C10 B3 B4 58.29(8) . . ?
C10 B3 B8 104.12(10) . . ?
C10 B3 B9 58.37(8) . . ?
B2 B3 H3B 121.7 . . ?
B4 B3 B2 60.00(8) . . ?
B4 B3 H3B 122.3 . . ?
B8 B3 B2 59.97(8) . . ?
B8 B3 H3B 122.9 . . ?
B8 B3 B4 106.82(10) . . ?
B9 B3 B2 108.67(10) . . ?
B9 B3 H3B 121.5 . . ?
B9 B3 B4 107.13(10) . . ?
B9 B3 B8 60.11(8) . . ?
C10 B4 B1 105.45(10) . . ?
C10 B4 B2 105.54(9) . . ?
C10 B4 B3 58.44(8) . . ?
C10 B4 H4 125.0 . . ?
C10 B4 B5 58.71(8) . . ?
B1 B4 B2 62.41(8) . . ?
B1 B4 B3 110.07(10) . . ?
B1 B4 H4 120.9 . . ?
B2 B4 H4 120.8 . . ?
B3 B4 B2 60.34(8) . . ?
B3 B4 H4 121.1 . . ?
B5 B4 B1 60.10(8) . . ?
B5 B4 B2 110.12(10) . . ?
B5 B4 B3 108.38(10) . . ?
B5 B4 H4 121.1 . . ?
C10 B5 B1 105.02(10) . . ?
C10 B5 B4 58.28(8) . . ?
C10 B5 H5 125.1 . . ?
C10 B5 B6 104.54(10) . . ?
C10 B5 B10 58.51(8) . . ?
B1 B5 H5 121.5 . . ?
B4 B5 B1 59.97(8) . . ?
B4 B5 H5 121.9 . . ?
B6 B5 B1 60.97(8) . . ?
B6 B5 B4 108.06(10) . . ?
B6 B5 H5 122.1 . . ?
B6 B5 B10 60.14(9) . . ?
B10 B5 B1 109.24(10) . . ?
B10 B5 B4 107.67(10) . . ?
B10 B5 H5 121.2 . . ?
C9 B6 B1 104.58(10) . . ?
C9 B6 B5 104.03(10) . . ?
C9 B6 H6 125.1 . . ?
C9 B6 B7 58.79(8) . . ?
C9 B6 B10 58.38(8) . . ?
B1 B6 H6 122.1 . . ?
B5 B6 B1 60.25(8) . . ?
B5 B6 H6 122.7 . . ?
B5 B6 B7 107.36(10) . . ?
B5 B6 B10 60.10(8) . . ?
B7 B6 B1 59.53(8) . . ?
B7 B6 H6 121.8 . . ?
B10 B6 B1 108.64(10) . . ?
B10 B6 H6 121.2 . . ?
B10 B6 B7 107.96(10) . . ?
C9 B7 B1 105.33(10) . . ?
C9 B7 B2 104.70(10) . . ?
C9 B7 B6 58.43(8) . . ?
C9 B7 H7A 125.2 . . ?
C9 B7 B8 58.50(8) . . ?
B1 B7 B2 62.22(8) . . ?
B1 B7 B6 60.86(8) . . ?
B1 B7 H7A 120.9 . . ?
B1 B7 B8 109.12(10) . . ?
B2 B7 H7A 121.3 . . ?
B6 B7 B2 110.35(10) . . ?
B6 B7 H7A 120.7 . . ?
B6 B7 B8 108.20(10) . . ?
B8 B7 B2 59.24(8) . . ?
B8 B7 H7A 121.8 . . ?
C9 B8 B2 105.59(9) . . ?
C9 B8 B3 103.99(10) . . ?
C9 B8 B7 58.13(8) . . ?
C9 B8 H8A 125.2 . . ?
C9 B8 B9 58.13(8) . . ?
B2 B8 B7 60.74(7) . . ?
B2 B8 H8A 121.0 . . ?
B3 B8 B2 60.81(8) . . ?
B3 B8 B7 107.96(10) . . ?
B3 B8 H8A 122.5 . . ?
B7 B8 H8A 121.8 . . ?
B9 B8 B2 109.01(10) . . ?
B9 B8 B3 59.69(8) . . ?
B9 B8 B7 107.07(10) . . ?
B9 B8 H8A 121.8 . . ?
C9 B9 B3 105.33(10) . . ?
C9 B9 B8 59.35(8) . . ?
C9 B9 H9A 125.6 . . ?
C9 B9 B10 58.22(8) . . ?
C10 B9 C9 100.47(10) . . ?
C10 B9 B3 59.14(8) . . ?
C10 B9 B8 104.78(10) . . ?
C10 B9 H9A 125.8 . . ?
C10 B9 B10 58.53(8) . . ?
B3 B9 B8 60.21(8) . . ?
B3 B9 H9A 121.4 . . ?
B3 B9 B10 108.89(10) . . ?
B8 B9 H9A 121.7 . . ?
B8 B9 B10 108.60(10) . . ?
B10 B9 H9A 121.0 . . ?
C9 B10 C10 100.18(10) . . ?
C9 B10 B5 104.18(10) . . ?
C9 B10 B6 58.91(8) . . ?
C9 B10 B9 58.28(9) . . ?
C9 B10 H10A 126.0 . . ?
C10 B10 B5 59.11(8) . . ?
C10 B10 B6 104.71(10) . . ?
C10 B10 B9 58.07(8) . . ?
C10 B10 H10A 125.8 . . ?
B5 B10 B6 59.76(8) . . ?
B5 B10 B9 107.92(10) . . ?
B5 B10 H10A 122.1 . . ?
B6 B10 B9 108.16(10) . . ?
B6 B10 H10A 121.9 . . ?
B9 B10 H10A 121.4 . . ?

loop_
_geom_bond_atom_site_label_1
_geom_bond_atom_site_label_2
_geom_bond_distance
_geom_bond_site_symmetry_2
_geom_bond_publ_flag
Cl1 C23 1.782(4) . ?
Cl2 C23 1.746(3) . ?
C23 H23A 0.9900 . ?
C23 H23B 0.9900 . ?
Cl1A C23A 1.712(7) . ?
Cl2A C23A 1.735(6) . ?
C23A H23C 0.9900 . ?
C23A H23D 0.9900 . ?
N1 C1 1.143(2) . ?
N2 C5 1.1436(19) . ?
N3 H3 0.8800 . ?
N3 C6 1.3633(16) . ?
N3 B1 1.4834(16) . ?
N4 C11 1.4090(17) . ?
N4 C22 1.4111(15) . ?
N4 B2 1.4903(16) . ?
C1 C2 1.4378(19) . ?
C2 C3 1.3889(19) . ?
C2 C8 1.4056(18) . ?
C3 H3A 0.9500 . ?
C3 C4 1.3906(17) . ?
C4 C5 1.4349(18) . ?
C4 C6 1.4224(16) . ?
C6 C7 1.4074(18) . ?
C7 H7 0.9500 . ?
C7 C8 1.3751(19) . ?
C8 H8 0.9500 . ?
C9 H9 1.1200 . ?
C9 B6 1.701(2) . ?
C9 B7 1.7076(18) . ?
C9 B8 1.7144(19) . ?
C9 B9 1.692(2) . ?
C9 B10 1.691(2) . ?
C10 H10 1.1200 . ?
C10 B3 1.704(2) . ?
C10 B4 1.7011(18) . ?
C10 B5 1.7090(19) . ?
C10 B9 1.690(2) . ?
C10 B10 1.698(2) . ?
C11 C12 1.3985(18) . ?
C11 C16 1.4093(17) . ?
C12 H12 0.9500 . ?
C12 C13 1.388(2) . ?
C13 H13 0.9500 . ?
C13 C14 1.400(2) . ?
C14 H14 0.9500 . ?
C14 C15 1.376(2) . ?
C15 H15 0.9500 . ?
C15 C16 1.3965(19) . ?
C16 C17 1.4362(19) . ?
C17 C18 1.4012(18) . ?
C17 C22 1.4125(17) . ?
C18 H18 0.9500 . ?
C18 C19 1.378(2) . ?
C19 H19 0.9500 . ?
C19 C20 1.398(2) . ?
C20 H20 0.9500 . ?
C20 C21 1.3893(19) . ?
C21 H21 0.9500 . ?
C21 C22 1.3952(19) . ?
B1 B2 1.8520(19) . ?
B1 B4 1.783(2) . ?
B1 B5 1.785(2) . ?
B1 B6 1.798(2) . ?
B1 B7 1.774(2) . ?
B2 B3 1.7982(19) . ?
B2 B4 1.792(2) . ?
B2 B7 1.8103(19) . ?
B2 B8 1.7832(19) . ?
B3 H3B 1.1200 . ?
B3 B4 1.786(2) . ?
B3 B8 1.770(2) . ?
B3 B9 1.760(2) . ?
B4 H4 1.1200 . ?
B4 B5 1.782(2) . ?
B5 H5 1.1200 . ?
B5 B6 1.758(2) . ?
B5 B10 1.764(2) . ?
B6 H6 1.1200 . ?
B6 B7 1.775(2) . ?
B6 B10 1.765(2) . ?
B7 H7A 1.1200 . ?
B7 B8 1.797(2) . ?
B8 H8A 1.1200 . ?
B8 B9 1.768(2) . ?
B9 H9A 1.1200 . ?
B9 B10 1.780(2) . ?
B10 H10A 1.1200 . ?

loop_
_geom_torsion_atom_site_label_1
_geom_torsion_atom_site_label_2
_geom_torsion_atom_site_label_3
_geom_torsion_atom_site_label_4
_geom_torsion
_geom_torsion_site_symmetry_1
_geom_torsion_site_symmetry_2
_geom_torsion_site_symmetry_3
_geom_torsion_site_symmetry_4
_geom_torsion_publ_flag
N3 C6 C7 C8 176.59(13) . . . . ?
N3 B1 B2 N4 8.08(19) . . . . ?
N3 B1 B2 B3 -142.53(12) . . . . ?
N3 B1 B2 B4 -105.51(14) . . . . ?
N3 B1 B2 B7 118.41(14) . . . . ?
N3 B1 B2 B8 155.47(12) . . . . ?
N3 B1 B4 C10 -143.84(11) . . . . ?
N3 B1 B4 B2 116.42(12) . . . . ?
N3 B1 B4 B3 154.66(11) . . . . ?
N3 B1 B4 B5 -105.14(12) . . . . ?
N3 B1 B5 C10 148.36(11) . . . . ?
N3 B1 B5 B4 109.97(12) . . . . ?
N3 B1 B5 B6 -113.10(12) . . . . ?
N3 B1 B5 B10 -150.26(11) . . . . ?
N3 B1 B6 C9 -158.68(11) . . . . ?
N3 B1 B6 B5 103.28(13) . . . . ?
N3 B1 B6 B7 -119.41(13) . . . . ?
N3 B1 B6 B10 140.27(12) . . . . ?
N3 B1 B7 C9 147.69(12) . . . . ?
N3 B1 B7 B2 -113.50(14) . . . . ?
N3 B1 B7 B6 108.44(14) . . . . ?
N3 B1 B7 B8 -150.89(12) . . . . ?
N4 C11 C12 C13 -177.25(13) . . . . ?
N4 C11 C16 C15 177.97(12) . . . . ?
N4 C11 C16 C17 -2.54(14) . . . . ?
N4 B2 B3 C10 -152.95(11) . . . . ?
N4 B2 B3 B4 -114.69(13) . . . . ?
N4 B2 B3 B8 109.28(13) . . . . ?
N4 B2 B3 B9 145.87(11) . . . . ?
N4 B2 B4 C10 148.64(11) . . . . ?
N4 B2 B4 B1 -111.77(13) . . . . ?
N4 B2 B4 B3 110.23(13) . . . . ?
N4 B2 B4 B5 -149.54(11) . . . . ?
N4 B2 B7 C9 -147.78(11) . . . . ?
N4 B2 B7 B1 112.40(12) . . . . ?
N4 B2 B7 B6 150.91(11) . . . . ?
N4 B2 B7 B8 -109.48(13) . . . . ?
N4 B2 B8 C9 150.80(11) . . . . ?
N4 B2 B8 B3 -111.63(13) . . . . ?
N4 B2 B8 B7 112.49(13) . . . . ?
N4 B2 B8 B9 -148.13(11) . . . . ?
C1 C2 C3 C4 178.27(13) . . . . ?
C1 C2 C8 C7 -178.27(14) . . . . ?
C2 C3 C4 C5 -179.94(12) . . . . ?
C2 C3 C4 C6 -0.73(19) . . . . ?
C3 C2 C8 C7 0.6(2) . . . . ?
C3 C4 C6 N3 -176.63(12) . . . . ?
C3 C4 C6 C7 1.98(19) . . . . ?
C4 C6 C7 C8 -2.0(2) . . . . ?
C5 C4 C6 N3 2.60(18) . . . . ?
C5 C4 C6 C7 -178.79(12) . . . . ?
C6 N3 B1 B2 -61.1(2) . . . . ?
C6 N3 B1 B4 -132.16(14) . . . . ?
C6 N3 B1 B5 159.27(13) . . . . ?
C6 N3 B1 B6 91.22(17) . . . . ?
C6 N3 B1 B7 16.4(2) . . . . ?
C6 C7 C8 C2 0.7(2) . . . . ?
C8 C2 C3 C4 -0.6(2) . . . . ?
C9 B6 B7 B1 134.25(10) . . . . ?
C9 B6 B7 B2 95.15(10) . . . . ?
C9 B6 B7 B8 32.04(9) . . . . ?
C9 B6 B10 C10 -93.16(11) . . . . ?
C9 B6 B10 B5 -133.04(10) . . . . ?
C9 B6 B10 B9 -32.46(10) . . . . ?
C9 B7 B8 B2 135.33(10) . . . . ?
C9 B7 B8 B3 95.61(11) . . . . ?
C9 B7 B8 B9 32.71(9) . . . . ?
C9 B8 B9 C10 93.57(11) . . . . ?
C9 B8 B9 B3 133.90(10) . . . . ?
C9 B8 B9 B10 32.31(10) . . . . ?
C9 B9 B10 C10 129.04(10) . . . . ?
C9 B9 B10 B5 95.90(11) . . . . ?
C9 B9 B10 B6 32.70(9) . . . . ?
C10 B3 B4 B1 96.23(11) . . . . ?
C10 B3 B4 B2 135.37(10) . . . . ?
C10 B3 B4 B5 32.19(10) . . . . ?
C10 B3 B8 C9 0.69(11) . . . . ?
C10 B3 B8 B2 -99.56(10) . . . . ?
C10 B3 B8 B7 -59.88(11) . . . . ?
C10 B3 B8 B9 39.79(9) . . . . ?
C10 B3 B9 C9 -93.20(11) . . . . ?
C10 B3 B9 B8 -133.20(10) . . . . ?
C10 B3 B9 B10 -32.10(10) . . . . ?
C10 B4 B5 B1 135.16(10) . . . . ?
C10 B4 B5 B6 96.25(11) . . . . ?
C10 B4 B5 B10 32.72(10) . . . . ?
C10 B5 B6 C9 0.36(12) . . . . ?
C10 B5 B6 B1 99.33(10) . . . . ?
C10 B5 B6 B7 61.58(12) . . . . ?
C10 B5 B6 B10 -39.54(9) . . . . ?
C10 B5 B10 C9 93.51(11) . . . . ?
C10 B5 B10 B6 133.72(11) . . . . ?
C10 B5 B10 B9 32.73(10) . . . . ?
C10 B9 B10 C9 -129.04(10) . . . . ?
C10 B9 B10 B5 -33.14(10) . . . . ?
C10 B9 B10 B6 -96.34(11) . . . . ?
C11 N4 C22 C17 -3.75(13) . . . . ?
C11 N4 C22 C21 173.48(13) . . . . ?
C11 N4 B2 B1 89.60(15) . . . . ?
C11 N4 B2 B3 -124.24(13) . . . . ?
C11 N4 B2 B4 162.39(11) . . . . ?
C11 N4 B2 B7 18.74(17) . . . . ?
C11 N4 B2 B8 -53.34(17) . . . . ?
C11 C12 C13 C14 -1.6(2) . . . . ?
C11 C16 C17 C18 -178.70(13) . . . . ?
C11 C16 C17 C22 0.18(14) . . . . ?
C12 C11 C16 C15 -2.08(19) . . . . ?
C12 C11 C16 C17 177.42(11) . . . . ?
C12 C13 C14 C15 -0.4(2) . . . . ?
C13 C14 C15 C16 1.2(2) . . . . ?
C14 C15 C16 C11 0.1(2) . . . . ?
C14 C15 C16 C17 -179.29(14) . . . . ?
C15 C16 C17 C18 0.7(3) . . . . ?
C15 C16 C17 C22 179.59(14) . . . . ?
C16 C11 C12 C13 2.8(2) . . . . ?
C16 C17 C18 C19 177.30(13) . . . . ?
C16 C17 C22 N4 2.23(13) . . . . ?
C16 C17 C22 C21 -175.32(11) . . . . ?
C17 C18 C19 C20 -1.1(2) . . . . ?
C18 C17 C22 N4 -178.73(11) . . . . ?
C18 C17 C22 C21 3.72(18) . . . . ?
C18 C19 C20 C21 1.4(2) . . . . ?
C19 C20 C21 C22 0.9(2) . . . . ?
C20 C21 C22 N4 179.67(13) . . . . ?
C20 C21 C22 C17 -3.35(19) . . . . ?
C22 N4 C11 C12 -176.07(13) . . . . ?
C22 N4 C11 C16 3.87(13) . . . . ?
C22 N4 B2 B1 -77.38(16) . . . . ?
C22 N4 B2 B3 68.78(16) . . . . ?
C22 N4 B2 B4 -4.58(18) . . . . ?
C22 N4 B2 B7 -148.24(11) . . . . ?
C22 N4 B2 B8 139.68(12) . . . . ?
C22 C17 C18 C19 -1.46(19) . . . . ?
B1 N3 C6 C4 -170.82(13) . . . . ?
B1 N3 C6 C7 10.7(2) . . . . ?
B1 B2 B3 C10 -1.74(12) . . . . ?
B1 B2 B3 B4 36.52(9) . . . . ?
B1 B2 B3 B8 -99.51(10) . . . . ?
B1 B2 B3 B9 -62.92(12) . . . . ?
B1 B2 B4 C10 -99.60(10) . . . . ?
B1 B2 B4 B3 -138.01(10) . . . . ?
B1 B2 B4 B5 -37.77(9) . . . . ?
B1 B2 B7 C9 99.82(10) . . . . ?
B1 B2 B7 B6 38.51(9) . . . . ?
B1 B2 B7 B8 138.12(10) . . . . ?
B1 B2 B8 C9 2.18(12) . . . . ?
B1 B2 B8 B3 99.75(10) . . . . ?
B1 B2 B8 B7 -36.12(9) . . . . ?
B1 B2 B8 B9 63.26(12) . . . . ?
B1 B4 B5 C10 -135.16(10) . . . . ?
B1 B4 B5 B6 -38.91(9) . . . . ?
B1 B4 B5 B10 -102.44(11) . . . . ?
B1 B5 B6 C9 -98.97(10) . . . . ?
B1 B5 B6 B7 -37.75(9) . . . . ?
B1 B5 B6 B10 -138.88(10) . . . . ?
B1 B5 B10 C9 -2.69(13) . . . . ?
B1 B5 B10 C10 -96.20(11) . . . . ?
B1 B5 B10 B6 37.52(10) . . . . ?
B1 B5 B10 B9 -63.47(13) . . . . ?
B1 B6 B7 C9 -134.25(10) . . . . ?
B1 B6 B7 B2 -39.10(9) . . . . ?
B1 B6 B7 B8 -102.21(10) . . . . ?
B1 B6 B10 C9 95.98(11) . . . . ?
B1 B6 B10 C10 2.83(13) . . . . ?
B1 B6 B10 B5 -37.05(10) . . . . ?
B1 B6 B10 B9 63.53(13) . . . . ?
B1 B7 B8 C9 -96.64(11) . . . . ?
B1 B7 B8 B2 38.69(9) . . . . ?
B1 B7 B8 B3 -1.02(13) . . . . ?
B1 B7 B8 B9 -63.93(12) . . . . ?
B2 N4 C11 C12 14.8(2) . . . . ?
B2 N4 C11 C16 -165.28(11) . . . . ?
B2 N4 C22 C17 165.27(11) . . . . ?
B2 N4 C22 C21 -17.5(2) . . . . ?
B2 B1 B4 C10 99.74(10) . . . . ?
B2 B1 B4 B3 38.24(9) . . . . ?
B2 B1 B4 B5 138.44(10) . . . . ?
B2 B1 B5 C10 1.81(12) . . . . ?
B2 B1 B5 B4 -36.58(9) . . . . ?
B2 B1 B5 B6 100.34(10) . . . . ?
B2 B1 B5 B10 63.18(12) . . . . ?
B2 B1 B6 C9 -1.97(13) . . . . ?
B2 B1 B6 B5 -100.01(10) . . . . ?
B2 B1 B6 B7 37.30(9) . . . . ?
B2 B1 B6 B10 -63.01(12) . . . . ?
B2 B1 B7 C9 -98.81(10) . . . . ?
B2 B1 B7 B6 -138.06(10) . . . . ?
B2 B1 B7 B8 -37.39(9) . . . . ?
B2 B3 B4 C10 -135.37(10) . . . . ?
B2 B3 B4 B1 -39.14(9) . . . . ?
B2 B3 B4 B5 -103.18(11) . . . . ?
B2 B3 B8 C9 100.25(10) . . . . ?
B2 B3 B8 B7 39.68(9) . . . . ?
B2 B3 B8 B9 139.35(10) . . . . ?
B2 B3 B9 C9 3.47(13) . . . . ?
B2 B3 B9 C10 96.67(10) . . . . ?
B2 B3 B9 B8 -36.53(9) . . . . ?
B2 B3 B9 B10 64.57(13) . . . . ?
B2 B4 B5 C10 -96.39(10) . . . . ?
B2 B4 B5 B1 38.77(9) . . . . ?
B2 B4 B5 B6 -0.14(13) . . . . ?
B2 B4 B5 B10 -63.66(12) . . . . ?
B2 B7 B8 C9 -135.33(10) . . . . ?
B2 B7 B8 B3 -39.71(9) . . . . ?
B2 B7 B8 B9 -102.62(11) . . . . ?
B2 B8 B9 C9 -96.92(10) . . . . ?
B2 B8 B9 C10 -3.36(13) . . . . ?
B2 B8 B9 B3 36.97(10) . . . . ?
B2 B8 B9 B10 -64.61(13) . . . . ?
B3 C10 B4 B1 -104.36(11) . . . . ?
B3 C10 B4 B2 -39.32(9) . . . . ?
B3 C10 B4 B5 -143.72(11) . . . . ?
B3 C10 B5 B1 -3.22(14) . . . . ?
B3 C10 B5 B4 35.99(11) . . . . ?
B3 C10 B5 B6 -66.50(13) . . . . ?
B3 C10 B5 B10 -106.85(12) . . . . ?
B3 C10 B9 C9 101.70(10) . . . . ?
B3 C10 B9 B8 40.86(9) . . . . ?
B3 C10 B9 B10 143.88(10) . . . . ?
B3 C10 B10 C9 6.70(13) . . . . ?
B3 C10 B10 B5 107.21(11) . . . . ?
B3 C10 B10 B6 67.01(13) . . . . ?
B3 C10 B10 B9 -35.47(10) . . . . ?
B3 B2 B4 C10 38.41(9) . . . . ?
B3 B2 B4 B1 138.01(10) . . . . ?
B3 B2 B4 B5 100.24(10) . . . . ?
B3 B2 B7 C9 0.23(12) . . . . ?
B3 B2 B7 B1 -99.60(10) . . . . ?
B3 B2 B7 B6 -61.09(12) . . . . ?
B3 B2 B7 B8 38.52(9) . . . . ?
B3 B2 B8 C9 -97.57(11) . . . . ?
B3 B2 B8 B7 -135.87(10) . . . . ?
B3 B2 B8 B9 -36.49(10) . . . . ?
B3 B4 B5 C10 -32.09(10) . . . . ?
B3 B4 B5 B1 103.07(11) . . . . ?
B3 B4 B5 B6 64.16(12) . . . . ?
B3 B4 B5 B10 0.64(14) . . . . ?
B3 B8 B9 C9 -133.90(10) . . . . ?
B3 B8 B9 C10 -40.33(9) . . . . ?
B3 B8 B9 B10 -101.59(11) . . . . ?
B3 B9 B10 C9 -96.71(11) . . . . ?
B3 B9 B10 C10 32.33(10) . . . . ?
B3 B9 B10 B5 -0.81(15) . . . . ?
B3 B9 B10 B6 -64.00(14) . . . . ?
B4 C10 B3 B2 39.08(9) . . . . ?
B4 C10 B3 B8 101.27(10) . . . . ?
B4 C10 B3 B9 141.94(11) . . . . ?
B4 C10 B5 B1 -39.20(9) . . . . ?
B4 C10 B5 B6 -102.49(11) . . . . ?
B4 C10 B5 B10 -142.84(11) . . . . ?
B4 C10 B9 C9 64.43(13) . . . . ?
B4 C10 B9 B3 -37.27(10) . . . . ?
B4 C10 B9 B8 3.60(14) . . . . ?
B4 C10 B9 B10 106.61(12) . . . . ?
B4 C10 B10 C9 -64.17(13) . . . . ?
B4 C10 B10 B5 36.35(10) . . . . ?
B4 C10 B10 B6 -3.86(14) . . . . ?
B4 C10 B10 B9 -106.34(12) . . . . ?
B4 B1 B2 N4 113.59(13) . . . . ?
B4 B1 B2 B3 -37.02(9) . . . . ?
B4 B1 B2 B7 -136.08(10) . . . . ?
B4 B1 B2 B8 -99.02(10) . . . . ?
B4 B1 B5 C10 38.39(9) . . . . ?
B4 B1 B5 B6 136.93(10) . . . . ?
B4 B1 B5 B10 99.76(11) . . . . ?
B4 B1 B6 C9 60.03(12) . . . . ?
B4 B1 B6 B5 -38.01(9) . . . . ?
B4 B1 B6 B7 99.30(10) . . . . ?
B4 B1 B6 B10 -1.02(13) . . . . ?
B4 B1 B7 C9 -60.57(11) . . . . ?
B4 B1 B7 B2 38.24(9) . . . . ?
B4 B1 B7 B6 -99.82(10) . . . . ?
B4 B1 B7 B8 0.85(12) . . . . ?
B4 B2 B3 C10 -38.26(9) . . . . ?
B4 B2 B3 B8 -136.03(10) . . . . ?
B4 B2 B3 B9 -99.44(11) . . . . ?
B4 B2 B7 C9 62.23(11) . . . . ?
B4 B2 B7 B1 -37.60(8) . . . . ?
B4 B2 B7 B6 0.91(12) . . . . ?
B4 B2 B7 B8 100.52(10) . . . . ?
B4 B2 B8 C9 -59.02(12) . . . . ?
B4 B2 B8 B3 38.55(9) . . . . ?
B4 B2 B8 B7 -97.32(10) . . . . ?
B4 B2 B8 B9 2.06(13) . . . . ?
B4 B3 B8 C9 61.34(11) . . . . ?
B4 B3 B8 B2 -38.91(9) . . . . ?
B4 B3 B8 B7 0.77(13) . . . . ?
B4 B3 B8 B9 100.44(11) . . . . ?
B4 B3 B9 C9 -59.91(13) . . . . ?
B4 B3 B9 C10 33.29(9) . . . . ?
B4 B3 B9 B8 -99.91(11) . . . . ?
B4 B3 B9 B10 1.19(14) . . . . ?
B4 B5 B6 C9 -60.52(12) . . . . ?
B4 B5 B6 B1 38.46(9) . . . . ?
B4 B5 B6 B7 0.70(13) . . . . ?
B4 B5 B6 B10 -100.42(11) . . . . ?
B4 B5 B10 C9 60.88(13) . . . . ?
B4 B5 B10 C10 -32.63(10) . . . . ?
B4 B5 B10 B6 101.09(11) . . . . ?
B4 B5 B10 B9 0.10(14) . . . . ?
B5 C10 B3 B2 3.19(14) . . . . ?
B5 C10 B3 B4 -35.89(10) . . . . ?
B5 C10 B3 B8 65.38(12) . . . . ?
B5 C10 B3 B9 106.04(12) . . . . ?
B5 C10 B4 B1 39.36(9) . . . . ?
B5 C10 B4 B2 104.41(10) . . . . ?
B5 C10 B4 B3 143.72(11) . . . . ?
B5 C10 B9 C9 -5.84(13) . . . . ?
B5 C10 B9 B3 -107.54(11) . . . . ?
B5 C10 B9 B8 -66.68(13) . . . . ?
B5 C10 B9 B10 36.34(10) . . . . ?
B5 C10 B10 C9 -100.52(10) . . . . ?
B5 C10 B10 B6 -40.20(10) . . . . ?
B5 C10 B10 B9 -142.68(11) . . . . ?
B5 B1 B2 N4 150.56(11) . . . . ?
B5 B1 B2 B3 -0.05(12) . . . . ?
B5 B1 B2 B4 36.97(9) . . . . ?
B5 B1 B2 B7 -99.11(10) . . . . ?
B5 B1 B2 B8 -62.05(12) . . . . ?
B5 B1 B4 C10 -38.70(9) . . . . ?
B5 B1 B4 B2 -138.44(10) . . . . ?
B5 B1 B4 B3 -100.20(11) . . . . ?
B5 B1 B6 C9 98.04(11) . . . . ?
B5 B1 B6 B7 137.31(10) . . . . ?
B5 B1 B6 B10 36.99(10) . . . . ?
B5 B1 B7 C9 2.09(12) . . . . ?
B5 B1 B7 B2 100.90(10) . . . . ?
B5 B1 B7 B6 -37.16(9) . . . . ?
B5 B1 B7 B8 63.51(12) . . . . ?
B5 B6 B7 C9 -96.18(11) . . . . ?
B5 B6 B7 B1 38.08(9) . . . . ?
B5 B6 B7 B2 -1.02(13) . . . . ?
B5 B6 B7 B8 -64.13(12) . . . . ?
B5 B6 B10 C9 133.04(10) . . . . ?
B5 B6 B10 C10 39.88(10) . . . . ?
B5 B6 B10 B9 100.58(11) . . . . ?
B6 C9 B7 B1 -40.44(9) . . . . ?
B6 C9 B7 B2 -105.11(10) . . . . ?
B6 C9 B7 B8 -143.77(11) . . . . ?
B6 C9 B8 B2 -3.81(14) . . . . ?
B6 C9 B8 B3 -66.92(13) . . . . ?
B6 C9 B8 B7 35.74(11) . . . . ?
B6 C9 B8 B9 -106.79(12) . . . . ?
B6 C9 B9 C10 6.15(13) . . . . ?
B6 C9 B9 B3 66.80(13) . . . . ?
B6 C9 B9 B8 107.22(11) . . . . ?
B6 C9 B9 B10 -36.20(10) . . . . ?
B6 C9 B10 C10 101.12(10) . . . . ?
B6 C9 B10 B5 40.64(10) . . . . ?
B6 C9 B10 B9 143.17(10) . . . . ?
B6 B1 B2 N4 -147.53(12) . . . . ?
B6 B1 B2 B3 61.86(12) . . . . ?
B6 B1 B2 B4 98.88(10) . . . . ?
B6 B1 B2 B7 -37.20(9) . . . . ?
B6 B1 B2 B8 -0.14(13) . . . . ?
B6 B1 B4 C10 -1.21(12) . . . . ?
B6 B1 B4 B2 -100.95(10) . . . . ?
B6 B1 B4 B3 -62.71(12) . . . . ?
B6 B1 B4 B5 37.49(9) . . . . ?
B6 B1 B5 C10 -98.53(11) . . . . ?
B6 B1 B5 B4 -136.93(10) . . . . ?
B6 B1 B5 B10 -37.16(10) . . . . ?
B6 B1 B7 C9 39.25(9) . . . . ?
B6 B1 B7 B2 138.06(10) . . . . ?
B6 B1 B7 B8 100.67(10) . . . . ?
B6 B5 B10 C9 -40.21(10) . . . . ?
B6 B5 B10 C10 -133.72(11) . . . . ?
B6 B5 B10 B9 -100.99(11) . . . . ?
B6 B7 B8 C9 -32.01(9) . . . . ?
B6 B7 B8 B2 103.32(11) . . . . ?
B6 B7 B8 B3 63.60(12) . . . . ?
B6 B7 B8 B9 0.70(13) . . . . ?
B7 C9 B6 B1 39.63(9) . . . . ?
B7 C9 B6 B5 102.02(10) . . . . ?
B7 C9 B6 B10 142.79(11) . . . . ?
B7 C9 B8 B2 -39.55(9) . . . . ?
B7 C9 B8 B3 -102.66(10) . . . . ?
B7 C9 B8 B9 -142.53(10) . . . . ?
B7 C9 B9 C10 -64.20(13) . . . . ?
B7 C9 B9 B3 -3.55(14) . . . . ?
B7 C9 B9 B8 36.87(10) . . . . ?
B7 C9 B9 B10 -106.56(12) . . . . ?
B7 C9 B10 C10 64.79(13) . . . . ?
B7 C9 B10 B5 4.31(14) . . . . ?
B7 C9 B10 B6 -36.33(10) . . . . ?
B7 C9 B10 B9 106.84(11) . . . . ?
B7 B1 B2 N4 -110.33(13) . . . . ?
B7 B1 B2 B3 99.06(10) . . . . ?
B7 B1 B2 B4 136.08(10) . . . . ?
B7 B1 B2 B8 37.06(9) . . . . ?
B7 B1 B4 C10 61.13(12) . . . . ?
B7 B1 B4 B2 -38.61(9) . . . . ?
B7 B1 B4 B3 -0.38(13) . . . . ?
B7 B1 B4 B5 99.82(10) . . . . ?
B7 B1 B5 C10 -61.00(12) . . . . ?
B7 B1 B5 B4 -99.39(10) . . . . ?
B7 B1 B5 B6 37.54(9) . . . . ?
B7 B1 B5 B10 0.38(13) . . . . ?
B7 B1 B6 C9 -39.27(9) . . . . ?
B7 B1 B6 B5 -137.31(10) . . . . ?
B7 B1 B6 B10 -100.32(11) . . . . ?
B7 B2 B3 C10 58.87(12) . . . . ?
B7 B2 B3 B4 97.13(10) . . . . ?
B7 B2 B3 B8 -38.90(9) . . . . ?
B7 B2 B3 B9 -2.31(13) . . . . ?
B7 B2 B4 C10 -62.29(11) . . . . ?
B7 B2 B4 B1 37.31(8) . . . . ?
B7 B2 B4 B3 -100.70(10) . . . . ?
B7 B2 B4 B5 -0.47(12) . . . . ?
B7 B2 B8 C9 38.30(9) . . . . ?
B7 B2 B8 B3 135.87(10) . . . . ?
B7 B2 B8 B9 99.38(11) . . . . ?
B7 B6 B10 C9 32.93(9) . . . . ?
B7 B6 B10 C10 -60.22(13) . . . . ?
B7 B6 B10 B5 -100.10(11) . . . . ?
B7 B6 B10 B9 0.48(14) . . . . ?
B7 B8 B9 C9 -32.71(9) . . . . ?
B7 B8 B9 C10 60.86(12) . . . . ?
B7 B8 B9 B3 101.19(10) . . . . ?
B7 B8 B9 B10 -0.40(13) . . . . ?
B8 C9 B6 B1 3.67(14) . . . . ?
B8 C9 B6 B5 66.05(13) . . . . ?
B8 C9 B6 B7 -35.96(11) . . . . ?
B8 C9 B6 B10 106.83(12) . . . . ?
B8 C9 B7 B1 103.33(10) . . . . ?
B8 C9 B7 B2 38.65(9) . . . . ?
B8 C9 B7 B6 143.77(11) . . . . ?
B8 C9 B9 C10 -101.07(10) . . . . ?
B8 C9 B9 B3 -40.42(9) . . . . ?
B8 C9 B9 B10 -143.43(10) . . . . ?
B8 C9 B10 C10 -6.17(13) . . . . ?
B8 C9 B10 B5 -66.66(13) . . . . ?
B8 C9 B10 B6 -107.30(11) . . . . ?
B8 C9 B10 B9 35.87(10) . . . . ?
B8 B2 B3 C10 97.77(11) . . . . ?
B8 B2 B3 B4 136.03(10) . . . . ?
B8 B2 B3 B9 36.59(10) . . . . ?
B8 B2 B4 C10 0.07(12) . . . . ?
B8 B2 B4 B1 99.66(10) . . . . ?
B8 B2 B4 B3 -38.35(9) . . . . ?
B8 B2 B4 B5 61.89(12) . . . . ?
B8 B2 B7 C9 -38.30(9) . . . . ?
B8 B2 B7 B1 -138.12(10) . . . . ?
B8 B2 B7 B6 -99.61(11) . . . . ?
B8 B3 B4 C10 -96.47(11) . . . . ?
B8 B3 B4 B1 -0.25(13) . . . . ?
B8 B3 B4 B2 38.90(9) . . . . ?
B8 B3 B4 B5 -64.28(12) . . . . ?
B8 B3 B9 C9 40.00(9) . . . . ?
B8 B3 B9 C10 133.20(10) . . . . ?
B8 B3 B9 B10 101.10(11) . . . . ?
B8 B9 B10 C9 -32.74(9) . . . . ?
B8 B9 B10 C10 96.29(11) . . . . ?
B8 B9 B10 B5 63.15(13) . . . . ?
B8 B9 B10 B6 -0.04(14) . . . . ?
B9 C9 B6 B1 -66.66(13) . . . . ?
B9 C9 B6 B5 -4.28(14) . . . . ?
B9 C9 B6 B7 -106.30(11) . . . . ?
B9 C9 B6 B10 36.50(10) . . . . ?
B9 C9 B7 B1 66.78(13) . . . . ?
B9 C9 B7 B2 2.11(14) . . . . ?
B9 C9 B7 B6 107.22(12) . . . . ?
B9 C9 B7 B8 -36.54(11) . . . . ?
B9 C9 B8 B2 102.98(11) . . . . ?
B9 C9 B8 B3 39.87(9) . . . . ?
B9 C9 B8 B7 142.53(10) . . . . ?
B9 C9 B10 C10 -42.05(9) . . . . ?
B9 C9 B10 B5 -102.53(11) . . . . ?
B9 C9 B10 B6 -143.17(10) . . . . ?
B9 C10 B3 B2 -102.86(11) . . . . ?
B9 C10 B3 B4 -141.94(11) . . . . ?
B9 C10 B3 B8 -40.67(9) . . . . ?
B9 C10 B4 B1 -67.40(13) . . . . ?
B9 C10 B4 B2 -2.35(14) . . . . ?
B9 C10 B4 B3 36.96(11) . . . . ?
B9 C10 B4 B5 -106.76(12) . . . . ?
B9 C10 B5 B1 66.91(13) . . . . ?
B9 C10 B5 B4 106.11(11) . . . . ?
B9 C10 B5 B6 3.62(14) . . . . ?
B9 C10 B5 B10 -36.73(11) . . . . ?
B9 C10 B10 C9 42.17(9) . . . . ?
B9 C10 B10 B5 142.68(11) . . . . ?
B9 C10 B10 B6 102.48(11) . . . . ?
B9 B3 B4 C10 -33.32(10) . . . . ?
B9 B3 B4 B1 62.91(12) . . . . ?
B9 B3 B4 B2 102.05(11) . . . . ?
B9 B3 B4 B5 -1.13(13) . . . . ?
B9 B3 B8 C9 -39.10(9) . . . . ?
B9 B3 B8 B2 -139.35(10) . . . . ?
B9 B3 B8 B7 -99.67(11) . . . . ?
B10 C9 B6 B1 -103.16(11) . . . . ?
B10 C9 B6 B5 -40.78(9) . . . . ?
B10 C9 B6 B7 -142.79(11) . . . . ?
B10 C9 B7 B1 -4.14(14) . . . . ?
B10 C9 B7 B2 -68.81(13) . . . . ?
B10 C9 B7 B6 36.30(11) . . . . ?
B10 C9 B7 B8 -107.46(12) . . . . ?
B10 C9 B8 B2 66.75(13) . . . . ?
B10 C9 B8 B3 3.64(13) . . . . ?
B10 C9 B8 B7 106.30(11) . . . . ?
B10 C9 B8 B9 -36.24(10) . . . . ?
B10 C9 B9 C10 42.35(9) . . . . ?
B10 C9 B9 B3 103.00(11) . . . . ?
B10 C9 B9 B8 143.43(10) . . . . ?
B10 C10 B3 B2 -67.06(12) . . . . ?
B10 C10 B3 B4 -106.13(11) . . . . ?
B10 C10 B3 B8 -4.86(13) . . . . ?
B10 C10 B3 B9 35.80(10) . . . . ?
B10 C10 B4 B1 3.25(14) . . . . ?
B10 C10 B4 B2 68.30(13) . . . . ?
B10 C10 B4 B3 107.61(12) . . . . ?
B10 C10 B4 B5 -36.11(11) . . . . ?
B10 C10 B5 B1 103.64(11) . . . . ?
B10 C10 B5 B4 142.84(11) . . . . ?
B10 C10 B5 B6 40.35(10) . . . . ?
B10 C10 B9 C9 -42.18(9) . . . . ?
B10 C10 B9 B3 -143.88(10) . . . . ?
B10 C10 B9 B8 -103.02(11) . . . . ?
B10 B5 B6 C9 39.91(9) . . . . ?
B10 B5 B6 B1 138.88(10) . . . . ?
B10 B5 B6 B7 101.12(11) . . . . ?
B10 B6 B7 C9 -32.77(10) . . . . ?
B10 B6 B7 B1 101.48(11) . . . . ?
B10 B6 B7 B2 62.38(12) . . . . ?
B10 B6 B7 B8 -0.73(13) . . . . ?
